data_4103275
loop_
_publ_author_name
'Xiao-Feng Wu'
'Helfried Neumann'
'Anke Spannenberg'
'Thomas Schulz'
'Haijun Jiao'
'Matthias Beller'

_publ_section_title
;
 Development of a General Palladium-Catalyzed Carbonylative Heck Reaction
 of Aryl Halides
;
_journal_name_full 'Journal of the American Chemical Society'
_journal_page_first 14596
_journal_page_last 14602
_journal_paper_doi 10.1021/ja1059922
_journal_volume 132
_journal_year 2010
_chemical_formula_sum 'C46.2 H65.3 I1.1 N2 O1.9 P Pd'
_chemical_formula_weight 956.06
_chemical_name_systematic
; 
 ? 
;
_space_group_IT_number 14
_symmetry_cell_setting monoclinic
_symmetry_space_group_name_Hall '-P 2ybc'
_symmetry_space_group_name_H-M 'P 1 21/c 1'
_atom_sites_solution_hydrogens geom
_atom_sites_solution_primary direct
_atom_sites_solution_secondary difmap
_audit_creation_method SHELXL-97
_cell_angle_alpha 90.00
_cell_angle_beta 102.3919(14)
_cell_angle_gamma 90.00
_cell_formula_units_Z 4
_cell_length_a 12.7752(2)
_cell_length_b 14.9793(3)
_cell_length_c 23.3956(4)
_cell_measurement_reflns_used 11114
_cell_measurement_temperature 200(2)
_cell_measurement_theta_max 29.32
_cell_measurement_theta_min 1.80
_cell_volume 4372.76(14)
_computing_cell_refinement X-AREA
_computing_data_collection 'X-AREA (Stoe & Cie, 2005)'
_computing_data_reduction X-AREA
_computing_structure_refinement 'SHELXL-97 (Sheldrick, 2008)'
_computing_structure_solution 'SHELXS-97 (Sheldrick, 2008)'
_diffrn_ambient_temperature 200(2)
_diffrn_measured_fraction_theta_full 1.000
_diffrn_measured_fraction_theta_max 1.000
_diffrn_measurement_device_type 'STOE IPDS II'
_diffrn_measurement_method \w
_diffrn_radiation_monochromator graphite
_diffrn_radiation_source 'fine-focus sealed tube'
_diffrn_radiation_type MoK\a
_diffrn_radiation_wavelength 0.71073
_diffrn_reflns_av_R_equivalents 0.0463
_diffrn_reflns_av_sigmaI/netI 0.0481
_diffrn_reflns_limit_h_max 16
_diffrn_reflns_limit_h_min -16
_diffrn_reflns_limit_k_max 19
_diffrn_reflns_limit_k_min -19
_diffrn_reflns_limit_l_max 30
_diffrn_reflns_limit_l_min -30
_diffrn_reflns_number 69762
_diffrn_reflns_theta_full 27.50
_diffrn_reflns_theta_max 27.50
_diffrn_reflns_theta_min 1.78
_exptl_absorpt_coefficient_mu 1.276
_exptl_absorpt_correction_T_max 0.8519
_exptl_absorpt_correction_T_min 0.6642
_exptl_absorpt_correction_type numerical
_exptl_absorpt_process_details 'X-SHAPE and X-RED32 (Stoe & Cie, 2005)'
_exptl_crystal_colour red
_exptl_crystal_density_diffrn 1.452
_exptl_crystal_density_method 'not measured'
_exptl_crystal_description prism
_exptl_crystal_F_000 1964
_exptl_crystal_size_max 0.32
_exptl_crystal_size_mid 0.30
_exptl_crystal_size_min 0.12
_refine_diff_density_max 0.552
_refine_diff_density_min -0.349
_refine_diff_density_rms 0.061
_refine_ls_extinction_method none
_refine_ls_goodness_of_fit_ref 0.813
_refine_ls_hydrogen_treatment constr
_refine_ls_matrix_type full
_refine_ls_number_parameters 491
_refine_ls_number_reflns 10055
_refine_ls_number_restraints 0
_refine_ls_restrained_S_all 0.813
_refine_ls_R_factor_all 0.0476
_refine_ls_R_factor_gt 0.0255
_refine_ls_shift/su_max 0.004
_refine_ls_shift/su_mean 0.000
_refine_ls_structure_factor_coef Fsqd
_refine_ls_weighting_details 'calc w=1/[\s^2^(Fo^2^)+(0.0250P)^2^+0.0000P] where P=(Fo^2^+2Fc^2^)/3'
_refine_ls_weighting_scheme calc
_refine_ls_wR_factor_gt 0.0474
_refine_ls_wR_factor_ref 0.0501
_reflns_number_gt 7119
_reflns_number_total 10055
_reflns_threshold_expression >2sigma(I)
_cod_data_source_file ja1059922_si_003.cif
_cod_data_source_block ks1115
_cod_original_cell_volume 4372.76(13)
_cod_original_formula_sum 'C46.20 H65.30 I1.10 N2 O1.90 P Pd'
_cod_database_code 4103275

loop_
_symmetry_equiv_pos_as_xyz
'x, y, z'
'-x, y+1/2, -z+1/2'
'-x, -y, -z'
'x, -y-1/2, z-1/2'

loop_
_atom_site_label
_atom_site_type_symbol
_atom_site_fract_x
_atom_site_fract_y
_atom_site_fract_z
_atom_site_U_iso_or_equiv
_atom_site_adp_type
_atom_site_occupancy
_atom_site_symmetry_multiplicity
_atom_site_calc_flag
_atom_site_refinement_flags
_atom_site_disorder_assembly
_atom_site_disorder_group
O1 O 1.16378(18) 0.81730(16) 0.73236(9) 0.0518(6) Uani 0.90 1 d P A 1
C1 C 1.1595(3) 0.8288(2) 0.78322(15) 0.0364(8) Uani 0.90 1 d P A 1
C2 C 1.23285(15) 0.77359(13) 0.83062(7) 0.0350(7) Uani 0.90 1 d PG A 1
C3 C 1.22971(14) 0.78396(12) 0.88927(8) 0.0399(7) Uani 0.90 1 d PG A 1
H3 H 1.1781 0.8224 0.9001 0.048 Uiso 0.90 1 calc PR A 1
C4 C 1.30208(16) 0.73808(13) 0.93206(6) 0.0454(7) Uani 0.90 1 d PG A 1
H4 H 1.2999 0.7452 0.9721 0.054 Uiso 0.90 1 calc PR A 1
C5 C 1.37759(15) 0.68182(13) 0.91620(8) 0.0459(7) Uani 0.90 1 d PG A 1
C6 C 1.38073(15) 0.67145(13) 0.85755(9) 0.0530(8) Uani 0.90 1 d PG A 1
H6 H 1.4323 0.6330 0.8467 0.064 Uiso 0.90 1 calc PR A 1
C7 C 1.30836(17) 0.71733(14) 0.81476(6) 0.0465(8) Uani 0.90 1 d PG A 1
H7 H 1.3105 0.7102 0.7747 0.056 Uiso 0.90 1 calc PR A 1
C8 C 1.4616(3) 0.6364(3) 0.96226(17) 0.0717(11) Uani 0.90 1 d P A 1
H8A H 1.5142 0.6806 0.9813 0.108 Uiso 0.90 1 calc PR A 1
H8B H 1.4979 0.5904 0.9438 0.108 Uiso 0.90 1 calc PR A 1
H8C H 1.4274 0.6086 0.9915 0.108 Uiso 0.90 1 calc PR A 1
I2 I 1.1846(3) 0.7856(3) 0.7932(3) 0.1075(17) Uani 0.10 1 d P A 2
C9 C 0.86410(18) 0.95508(14) 0.82334(9) 0.0253(5) Uani 1 1 d . . .
C10 C 0.9120(2) 1.09388(15) 0.83767(10) 0.0323(5) Uani 1 1 d . . .
H10 H 0.9521 1.1476 0.8391 0.039 Uiso 1 1 calc R . .
C11 C 0.81647(19) 1.08532(15) 0.85326(9) 0.0311(5) Uani 1 1 d . . .
H11 H 0.7779 1.1315 0.8674 0.037 Uiso 1 1 calc R . .
C12 C 0.70238(18) 0.95991(15) 0.87198(10) 0.0288(5) Uani 1 1 d . . .
C13 C 0.5995(2) 0.94589(16) 0.83847(11) 0.0359(6) Uani 1 1 d . . .
C14 C 0.5237(2) 0.91106(18) 0.86727(13) 0.0475(7) Uani 1 1 d . . .
H14 H 0.4533 0.8990 0.8457 0.057 Uiso 1 1 calc R . .
C15 C 0.5491(2) 0.8939(2) 0.92624(14) 0.0533(8) Uani 1 1 d . . .
H15 H 0.4963 0.8697 0.9448 0.064 Uiso 1 1 calc R . .
C16 C 0.6499(2) 0.91131(18) 0.95865(12) 0.0450(6) Uani 1 1 d . . .
H16 H 0.6653 0.9001 0.9996 0.054 Uiso 1 1 calc R . .
C17 C 0.7299(2) 0.94516(14) 0.93254(10) 0.0314(5) Uani 1 1 d . . .
C18 C 0.5672(2) 0.9731(2) 0.77479(11) 0.0519(7) Uani 1 1 d . . .
H18 H 0.6327 0.9715 0.7579 0.062 Uiso 1 1 calc R . .
C19 C 0.5253(3) 1.0688(3) 0.77052(14) 0.0700(10) Uani 1 1 d . . .
H19A H 0.4640 1.0730 0.7894 0.105 Uiso 1 1 calc R . .
H19B H 0.5028 1.0858 0.7293 0.105 Uiso 1 1 calc R . .
H19C H 0.5822 1.1091 0.7902 0.105 Uiso 1 1 calc R . .
C20 C 0.4841(3) 0.9114(3) 0.73850(15) 0.0804(12) Uani 1 1 d . . .
H20A H 0.5095 0.8496 0.7436 0.121 Uiso 1 1 calc R . .
H20B H 0.4730 0.9280 0.6971 0.121 Uiso 1 1 calc R . .
H20C H 0.4163 0.9169 0.7514 0.121 Uiso 1 1 calc R . .
C21 C 0.83783(19) 0.96912(16) 0.97085(9) 0.0329(5) Uani 1 1 d . . .
H21 H 0.8906 0.9757 0.9451 0.039 Uiso 1 1 calc R . .
C22 C 0.8305(2) 1.05873(17) 1.00139(12) 0.0441(7) Uani 1 1 d . . .
H22A H 0.8082 1.1053 0.9719 0.066 Uiso 1 1 calc R . .
H22B H 0.9008 1.0739 1.0256 0.066 Uiso 1 1 calc R . .
H22C H 0.7779 1.0542 1.0262 0.066 Uiso 1 1 calc R . .
C23 C 0.8808(2) 0.89875(17) 1.01750(10) 0.0400(6) Uani 1 1 d . . .
H23A H 0.8372 0.8988 1.0472 0.060 Uiso 1 1 calc R . .
H23B H 0.9553 0.9127 1.0360 0.060 Uiso 1 1 calc R . .
H23C H 0.8774 0.8397 0.9991 0.060 Uiso 1 1 calc R . .
C24 C 0.86597(19) 0.75291(15) 0.82839(9) 0.0288(5) Uani 1 1 d . . .
C25 C 0.9148(2) 0.66906(15) 0.80584(11) 0.0372(6) Uani 1 1 d . . .
H25A H 0.8804 0.6585 0.7643 0.045 Uiso 1 1 calc R . .
H25B H 0.9925 0.6781 0.8086 0.045 Uiso 1 1 calc R . .
C26 C 0.8968(2) 0.58823(17) 0.84282(11) 0.0446(7) Uani 1 1 d . . .
H26 H 0.9280 0.5339 0.8281 0.054 Uiso 1 1 calc R . .
C27 C 0.7771(2) 0.57368(17) 0.83859(11) 0.0467(7) Uani 1 1 d . . .
H27A H 0.7661 0.5208 0.8620 0.056 Uiso 1 1 calc R . .
H27B H 0.7410 0.5627 0.7974 0.056 Uiso 1 1 calc R . .
C28 C 0.7291(2) 0.65620(17) 0.86149(11) 0.0398(6) Uani 1 1 d . . .
H28 H 0.6507 0.6466 0.8586 0.048 Uiso 1 1 calc R . .
C29 C 0.7840(2) 0.67208(18) 0.92528(11) 0.0439(7) Uani 1 1 d . . .
H29A H 0.7527 0.7253 0.9404 0.053 Uiso 1 1 calc R . .
H29B H 0.7726 0.6200 0.9492 0.053 Uiso 1 1 calc R . .
C30 C 0.9035(2) 0.68628(17) 0.92969(11) 0.0414(6) Uani 1 1 d . . .
H30 H 0.9394 0.6968 0.9715 0.050 Uiso 1 1 calc R . .
C31 C 0.9209(2) 0.76773(16) 0.89290(10) 0.0350(6) Uani 1 1 d . . .
H31A H 0.9987 0.7773 0.8962 0.042 Uiso 1 1 calc R . .
H31B H 0.8910 0.8217 0.9079 0.042 Uiso 1 1 calc R . .
C32 C 0.9524(3) 0.60419(17) 0.90688(12) 0.0492(7) Uani 1 1 d . . .
H32A H 0.9431 0.5513 0.9307 0.059 Uiso 1 1 calc R . .
H32B H 1.0301 0.6136 0.9099 0.059 Uiso 1 1 calc R . .
C33 C 0.7455(2) 0.73760(16) 0.82461(10) 0.0347(5) Uani 1 1 d . . .
H33A H 0.7138 0.7911 0.8391 0.042 Uiso 1 1 calc R . .
H33B H 0.7088 0.7277 0.7833 0.042 Uiso 1 1 calc R . .
C34 C 0.83428(19) 0.85864(15) 0.70881(9) 0.0285(5) Uani 1 1 d . . .
C35 C 0.8348(2) 0.95765(15) 0.69067(10) 0.0360(6) Uani 1 1 d . . .
H35A H 0.7883 0.9925 0.7112 0.043 Uiso 1 1 calc R . .
H35B H 0.9085 0.9817 0.7021 0.043 Uiso 1 1 calc R . .
C36 C 0.7944(2) 0.96719(18) 0.62456(10) 0.0454(7) Uani 1 1 d . . .
H36 H 0.7954 1.0316 0.6135 0.055 Uiso 1 1 calc R . .
C37 C 0.8664(2) 0.91448(18) 0.59293(11) 0.0470(7) Uani 1 1 d . . .
H37A H 0.9407 0.9373 0.6041 0.056 Uiso 1 1 calc R . .
H37B H 0.8414 0.9217 0.5501 0.056 Uiso 1 1 calc R . .
C38 C 0.8639(2) 0.81589(17) 0.60915(10) 0.0398(6) Uani 1 1 d . . .
H38 H 0.9107 0.7813 0.5879 0.048 Uiso 1 1 calc R . .
C39 C 0.7499(2) 0.78079(18) 0.59208(11) 0.0433(6) Uani 1 1 d . . .
H39A H 0.7230 0.7868 0.5493 0.052 Uiso 1 1 calc R . .
H39B H 0.7483 0.7168 0.6024 0.052 Uiso 1 1 calc R . .
C40 C 0.6795(2) 0.83369(19) 0.62429(11) 0.0445(7) Uani 1 1 d . . .
H40 H 0.6044 0.8108 0.6129 0.053 Uiso 1 1 calc R . .
C41 C 0.7205(2) 0.82122(18) 0.69040(10) 0.0363(6) Uani 1 1 d . . .
H41A H 0.6725 0.8526 0.7118 0.044 Uiso 1 1 calc R . .
H41B H 0.7205 0.7570 0.7003 0.044 Uiso 1 1 calc R . .
C42 C 0.9059(2) 0.80556(17) 0.67524(10) 0.0351(6) Uani 1 1 d . . .
H42A H 0.9805 0.8279 0.6862 0.042 Uiso 1 1 calc R . .
H42B H 0.9061 0.7416 0.6860 0.042 Uiso 1 1 calc R . .
C43 C 0.6807(3) 0.9322(2) 0.60799(12) 0.0537(8) Uani 1 1 d . . .
H43A H 0.6527 0.9396 0.5654 0.064 Uiso 1 1 calc R . .
H43B H 0.6342 0.9665 0.6289 0.064 Uiso 1 1 calc R . .
C44 C 0.5429(3) 0.1592(2) 0.91966(18) 0.0755(11) Uani 1 1 d . . .
H44A H 0.5800 0.1048 0.9116 0.113 Uiso 1 1 calc R . .
H44B H 0.4664 0.1542 0.9018 0.113 Uiso 1 1 calc R . .
H44C H 0.5523 0.1670 0.9621 0.113 Uiso 1 1 calc R . .
C45 C 0.5893(3) 0.2386(2) 0.89423(19) 0.0777(11) Uani 1 1 d . . .
H45A H 0.5762 0.2327 0.8511 0.093 Uiso 1 1 calc R . .
H45B H 0.5539 0.2939 0.9035 0.093 Uiso 1 1 calc R . .
C46 C 0.7462(3) 0.3213(2) 0.89948(18) 0.0741(10) Uani 1 1 d . . .
H46A H 0.7084 0.3750 0.9093 0.089 Uiso 1 1 calc R . .
H46B H 0.7400 0.3201 0.8566 0.089 Uiso 1 1 calc R . .
C47 C 0.8579(3) 0.3248(3) 0.9289(3) 0.1132(17) Uani 1 1 d . . .
H47A H 0.8634 0.3400 0.9702 0.170 Uiso 1 1 calc R . .
H47B H 0.8948 0.3703 0.9105 0.170 Uiso 1 1 calc R . .
H47C H 0.8911 0.2665 0.9261 0.170 Uiso 1 1 calc R . .
N1 N 0.94135(16) 1.01310(13) 0.81954(8) 0.0303(4) Uani 1 1 d . A .
N2 N 0.78531(15) 0.99738(11) 0.84482(8) 0.0258(4) Uani 1 1 d . . .
O2 O 0.69949(17) 0.24396(13) 0.91744(9) 0.0521(5) Uani 1 1 d . . .
P1 P 0.90000(5) 0.85253(4) 0.78885(2) 0.02685(12) Uani 1 1 d . A .
Pd1 Pd 1.066881(15) 0.920583(12) 0.804967(8) 0.02916(5) Uani 1 1 d . . .
I1 I 1.235606(13) 1.024652(11) 0.834716(7) 0.03708(5) Uani 1 1 d . A .

loop_
_atom_site_aniso_label
_atom_site_aniso_U_11
_atom_site_aniso_U_22
_atom_site_aniso_U_33
_atom_site_aniso_U_23
_atom_site_aniso_U_13
_atom_site_aniso_U_12
O1 0.0512(14) 0.0777(16) 0.0282(11) -0.0054(10) 0.0123(10) 0.0201(12)
C1 0.0301(19) 0.045(2) 0.0345(16) -0.0063(15) 0.0072(14) 0.0047(16)
C2 0.0298(17) 0.0354(15) 0.0377(16) -0.0027(14) 0.0026(13) 0.0016(15)
C3 0.0366(17) 0.0461(17) 0.0372(15) -0.0062(13) 0.0085(13) 0.0033(13)
C4 0.0479(19) 0.0482(18) 0.0371(16) -0.0032(13) 0.0027(14) -0.0003(15)
C5 0.0434(19) 0.0355(16) 0.0536(19) -0.0010(14) -0.0013(15) 0.0011(14)
C6 0.051(2) 0.0469(18) 0.061(2) -0.0077(16) 0.0120(17) 0.0197(15)
C7 0.0464(19) 0.0496(18) 0.0457(17) -0.0082(14) 0.0145(15) 0.0123(15)
C8 0.070(3) 0.064(2) 0.068(2) -0.0043(19) -0.014(2) 0.017(2)
I2 0.055(2) 0.075(2) 0.198(5) -0.044(3) 0.041(3) 0.0087(18)
C9 0.0246(12) 0.0289(11) 0.0224(10) -0.0017(8) 0.0053(9) 0.0012(9)
C10 0.0352(14) 0.0309(13) 0.0324(12) -0.0046(10) 0.0104(11) -0.0041(10)
C11 0.0362(14) 0.0266(11) 0.0310(11) -0.0030(10) 0.0085(10) 0.0033(10)
C12 0.0257(12) 0.0292(12) 0.0336(12) -0.0028(9) 0.0111(10) 0.0012(10)
C13 0.0289(14) 0.0385(14) 0.0411(14) -0.0089(10) 0.0093(11) 0.0017(10)
C14 0.0278(14) 0.0494(16) 0.0657(18) -0.0067(14) 0.0110(13) -0.0051(12)
C15 0.0383(17) 0.0575(19) 0.070(2) 0.0141(15) 0.0247(16) -0.0062(13)
C16 0.0436(16) 0.0493(16) 0.0466(15) 0.0102(13) 0.0193(13) 0.0025(13)
C17 0.0334(14) 0.0267(12) 0.0369(13) 0.0007(9) 0.0135(11) 0.0040(10)
C18 0.0248(14) 0.092(2) 0.0373(14) -0.0137(16) 0.0034(11) 0.0020(16)
C19 0.055(2) 0.103(3) 0.0498(18) 0.0275(19) 0.0078(16) 0.012(2)
C20 0.0331(17) 0.143(4) 0.061(2) -0.040(2) 0.0009(15) -0.006(2)
C21 0.0357(13) 0.0376(13) 0.0266(11) -0.0001(10) 0.0096(10) 0.0026(11)
C22 0.0555(18) 0.0391(15) 0.0391(14) -0.0047(11) 0.0131(13) 0.0020(12)
C23 0.0476(16) 0.0439(15) 0.0280(12) -0.0009(11) 0.0066(11) 0.0035(12)
C24 0.0333(13) 0.0272(11) 0.0258(11) -0.0015(9) 0.0064(10) 0.0010(10)
C25 0.0438(16) 0.0327(13) 0.0366(13) -0.0055(10) 0.0118(12) 0.0051(11)
C26 0.0641(19) 0.0294(13) 0.0415(14) -0.0027(11) 0.0140(13) 0.0089(13)
C27 0.068(2) 0.0347(14) 0.0377(14) 0.0002(12) 0.0131(14) -0.0094(13)
C28 0.0446(16) 0.0390(14) 0.0377(14) 0.0036(11) 0.0130(12) -0.0062(12)
C29 0.066(2) 0.0355(14) 0.0337(13) 0.0036(11) 0.0175(13) 0.0003(13)
C30 0.0566(18) 0.0384(14) 0.0262(12) 0.0005(10) 0.0021(12) 0.0062(13)
C31 0.0411(15) 0.0335(13) 0.0292(12) -0.0034(10) 0.0053(11) 0.0016(11)
C32 0.0610(19) 0.0371(15) 0.0471(16) 0.0095(12) 0.0060(14) 0.0111(13)
C33 0.0365(14) 0.0370(13) 0.0315(13) 0.0037(10) 0.0095(11) -0.0011(11)
C34 0.0313(13) 0.0313(12) 0.0228(11) -0.0031(9) 0.0057(10) -0.0017(10)
C35 0.0471(16) 0.0325(13) 0.0285(12) -0.0016(10) 0.0086(11) -0.0003(11)
C36 0.070(2) 0.0353(14) 0.0290(12) 0.0030(11) 0.0052(13) -0.0025(14)
C37 0.0638(19) 0.0512(16) 0.0269(12) -0.0029(12) 0.0114(13) -0.0153(15)
C38 0.0495(17) 0.0456(15) 0.0270(12) -0.0095(11) 0.0140(12) -0.0056(13)
C39 0.0551(18) 0.0439(15) 0.0286(13) -0.0053(11) 0.0040(12) -0.0105(13)
C40 0.0364(15) 0.0597(18) 0.0331(13) -0.0017(12) -0.0016(12) -0.0070(13)
C41 0.0315(14) 0.0468(15) 0.0310(12) -0.0031(11) 0.0074(11) -0.0024(11)
C42 0.0375(15) 0.0389(14) 0.0304(12) -0.0078(10) 0.0105(11) -0.0005(11)
C43 0.061(2) 0.0595(19) 0.0356(14) 0.0026(13) 0.0001(14) 0.0107(16)
C44 0.055(2) 0.062(2) 0.115(3) -0.014(2) 0.030(2) -0.0022(17)
C45 0.056(2) 0.062(2) 0.112(3) 0.000(2) 0.011(2) 0.0114(18)
C46 0.074(3) 0.060(2) 0.095(3) 0.015(2) 0.033(2) -0.0035(19)
C47 0.064(3) 0.083(3) 0.189(5) 0.010(3) 0.018(3) -0.014(2)
N1 0.0285(10) 0.0343(10) 0.0303(10) -0.0048(8) 0.0112(8) -0.0024(9)
N2 0.0248(10) 0.0295(10) 0.0233(9) -0.0014(7) 0.0055(8) 0.0020(7)
O2 0.0484(13) 0.0488(11) 0.0605(12) 0.0078(10) 0.0149(10) 0.0049(10)
P1 0.0269(3) 0.0291(3) 0.0253(3) -0.0045(2) 0.0072(2) 0.0011(2)
Pd1 0.02456(9) 0.03510(9) 0.02890(9) -0.00506(8) 0.00811(7) 0.00131(8)
I1 0.03086(9) 0.04118(9) 0.03962(9) 0.00141(8) 0.00854(7) -0.00349(8)

loop_
_atom_type_symbol
_atom_type_description
_atom_type_scat_dispersion_real
_atom_type_scat_dispersion_imag
_atom_type_scat_source
C C 0.0033 0.0016 'International Tables Vol C Tables 4.2.6.8 and 6.1.1.4'
H H 0.0000 0.0000 'International Tables Vol C Tables 4.2.6.8 and 6.1.1.4'
N N 0.0061 0.0033 'International Tables Vol C Tables 4.2.6.8 and 6.1.1.4'
O O 0.0106 0.0060 'International Tables Vol C Tables 4.2.6.8 and 6.1.1.4'
P P 0.1023 0.0942 'International Tables Vol C Tables 4.2.6.8 and 6.1.1.4'
Pd Pd -0.9988 1.0072 'International Tables Vol C Tables 4.2.6.8 and 6.1.1.4'
I I -0.4742 1.8119 'International Tables Vol C Tables 4.2.6.8 and 6.1.1.4'

loop_
_geom_angle_atom_site_label_1
_geom_angle_atom_site_label_2
_geom_angle_atom_site_label_3
_geom_angle
O1 C1 C2 118.9(3)
O1 C1 Pd1 120.8(3)
C2 C1 Pd1 120.2(2)
C3 C2 C7 120.0
C3 C2 C1 120.78(17)
C7 C2 C1 119.06(17)
C4 C3 C2 120.0
C3 C4 C5 120.0
C6 C5 C4 120.0
C6 C5 C8 119.2(2)
C4 C5 C8 120.7(2)
C5 C6 C7 120.0
C6 C7 C2 120.0
N1 C9 N2 109.59(18)
N1 C9 P1 104.93(15)
N2 C9 P1 144.88(17)
C11 C10 N1 108.9(2)
C10 C11 N2 107.5(2)
C13 C12 C17 123.1(2)
C13 C12 N2 119.9(2)
C17 C12 N2 116.9(2)
C12 C13 C14 116.9(2)
C12 C13 C18 122.6(2)
C14 C13 C18 120.3(2)
C15 C14 C13 121.1(3)
C16 C15 C14 120.8(3)
C15 C16 C17 121.1(3)
C16 C17 C12 116.8(2)
C16 C17 C21 119.1(2)
C12 C17 C21 124.0(2)
C13 C18 C20 113.4(3)
C13 C18 C19 109.6(2)
C20 C18 C19 109.9(3)
C17 C21 C23 113.5(2)
C17 C21 C22 110.1(2)
C23 C21 C22 108.59(19)
C31 C24 C33 108.55(19)
C31 C24 C25 108.66(19)
C33 C24 C25 109.33(19)
C31 C24 P1 105.47(15)
C33 C24 P1 115.42(16)
C25 C24 P1 109.18(15)
C26 C25 C24 109.20(19)
C27 C26 C32 109.4(2)
C27 C26 C25 110.2(2)
C32 C26 C25 109.5(2)
C26 C27 C28 109.5(2)
C29 C28 C27 109.6(2)
C29 C28 C33 109.7(2)
C27 C28 C33 109.4(2)
C30 C29 C28 109.4(2)
C29 C30 C32 110.1(2)
C29 C30 C31 109.7(2)
C32 C30 C31 108.9(2)
C30 C31 C24 110.15(19)
C30 C32 C26 109.2(2)
C28 C33 C24 110.0(2)
C41 C34 C35 109.5(2)
C41 C34 C42 107.36(19)
C35 C34 C42 108.43(18)
C41 C34 P1 117.11(15)
C35 C34 P1 107.03(15)
C42 C34 P1 107.08(16)
C36 C35 C34 110.34(19)
C43 C36 C37 110.1(2)
C43 C36 C35 108.9(2)
C37 C36 C35 109.6(2)
C36 C37 C38 109.5(2)
C39 C38 C37 109.9(2)
C39 C38 C42 109.8(2)
C37 C38 C42 109.1(2)
C40 C39 C38 109.0(2)
C39 C40 C43 110.1(2)
C39 C40 C41 109.1(2)
C43 C40 C41 110.5(2)
C34 C41 C40 109.7(2)
C38 C42 C34 110.1(2)
C36 C43 C40 109.3(2)
O2 C45 C44 109.9(3)
O2 C46 C47 109.0(3)
C9 N1 C10 107.55(19)
C9 N1 Pd1 100.05(14)
C10 N1 Pd1 150.08(16)
C9 N2 C11 106.36(18)
C9 N2 C12 129.77(18)
C11 N2 C12 121.31(17)
C45 O2 C46 112.8(3)
C9 P1 C24 110.23(10)
C9 P1 C34 107.21(10)
C24 P1 C34 115.64(10)
C9 P1 Pd1 82.45(7)
C24 P1 Pd1 125.29(8)
C34 P1 Pd1 109.78(7)
C1 Pd1 N1 170.72(12)
C1 Pd1 P1 103.63(11)
N1 Pd1 P1 68.10(5)
C1 Pd1 I2 10.30(18)
N1 Pd1 I2 167.10(11)
P1 Pd1 I2 100.10(9)
C1 Pd1 I1 88.74(11)
N1 Pd1 I1 99.72(5)
P1 Pd1 I1 167.400(16)
I2 Pd1 I1 91.69(9)

loop_
_geom_bond_atom_site_label_1
_geom_bond_atom_site_label_2
_geom_bond_distance
O1 C1 1.215(4)
C1 C2 1.531(4)
C1 Pd1 1.952(4)
C2 C3 1.3900
C2 C7 1.3900
C3 C4 1.3900
C4 C5 1.3900
C5 C6 1.3900
C5 C8 1.511(4)
C6 C7 1.3900
I2 Pd1 2.570(3)
C9 N1 1.332(3)
C9 N2 1.373(3)
C9 P1 1.838(2)
C10 C11 1.353(3)
C10 N1 1.361(3)
C11 N2 1.378(3)
C12 C13 1.394(3)
C12 C17 1.402(3)
C12 N2 1.459(3)
C13 C14 1.394(4)
C13 C18 1.514(4)
C14 C15 1.372(4)
C15 C16 1.371(4)
C16 C17 1.395(3)
C17 C21 1.517(3)
C18 C20 1.521(4)
C18 C19 1.527(5)
C21 C23 1.532(3)
C21 C22 1.533(3)
C24 C31 1.538(3)
C24 C33 1.540(3)
C24 C25 1.545(3)
C24 P1 1.856(2)
C25 C26 1.534(3)
C26 C27 1.527(4)
C26 C32 1.533(4)
C27 C28 1.527(4)
C28 C29 1.525(4)
C28 C33 1.534(3)
C29 C30 1.522(4)
C30 C32 1.527(4)
C30 C31 1.537(3)
C34 C41 1.531(3)
C34 C35 1.543(3)
C34 C42 1.548(3)
C34 P1 1.883(2)
C35 C36 1.529(3)
C36 C43 1.515(4)
C36 C37 1.519(4)
C37 C38 1.527(4)
C38 C39 1.519(4)
C38 C42 1.532(3)
C39 C40 1.515(4)
C40 C43 1.525(4)
C40 C41 1.534(3)
C44 C45 1.507(5)
C45 O2 1.398(4)
C46 O2 1.408(4)
C46 C47 1.446(5)
N1 Pd1 2.2007(19)
P1 Pd1 2.3198(6)
Pd1 I1 2.6300(2)
